data_4310381
loop_
_publ_author_name
'Yugen Zhang'
'R. H. Holm'

_publ_section_title
;
 Structural Conversions of Molybdenum-Iron-Sulfur Edge-Bridged Double
 Cubanes and PN-Type Clusters Topologically Related to the Nitrogenase
 P-Cluster
;
_journal_name_full 'Inorganic Chemistry'
_journal_page_first 674
_journal_page_last 682
_journal_paper_doi 10.1021/ic030259t
_journal_volume 43
_journal_year 2004
_chemical_formula_moiety (Et4N)4[Tp2Mo2Fe6S8(C4H5N2)4]3MeCN
_chemical_formula_sum 'C72 H119 B2 Fe6 Mo2 N27 S8'
_chemical_formula_weight 2168.44
_chemical_melting_point ?
_chemical_name_systematic
;
  ?
;
_space_group_IT_number 2
_symmetry_cell_setting triclinic
_symmetry_space_group_name_Hall '-P 1'
_symmetry_space_group_name_H-M 'P -1'
_atom_sites_solution_hydrogens geom
_atom_sites_solution_primary direct
_atom_sites_solution_secondary difmap
_audit_creation_method SHELXL-97
_cell_angle_alpha 102.785(5)
_cell_angle_beta 99.337(5)
_cell_angle_gamma 97.038(5)
_cell_formula_units_Z 1
_cell_length_a 11.960(3)
_cell_length_b 14.424(4)
_cell_length_c 15.357(4)
_cell_measurement_temperature 193(2)
_cell_volume 2514.6(11)
_computing_cell_refinement 'Bruker Smart'
_computing_data_collection 'Bruker Smart'
_computing_data_reduction 'Bruker SHELXTL'
_computing_molecular_graphics 'Bruker SHELXTL'
_computing_publication_material 'Bruker SHELXTL'
_computing_structure_refinement 'SHELXL-97 (Sheldrick, 1997)'
_computing_structure_solution 'SHELXS-97 (Sheldrick, 1990)'
_diffrn_ambient_temperature 273(2)
_diffrn_measured_fraction_theta_full 0.993
_diffrn_measured_fraction_theta_max 0.993
_diffrn_measurement_device_type 'CCD area detector'
_diffrn_measurement_method 'phi and omega scan'
_diffrn_radiation_monochromator graphite
_diffrn_radiation_source 'fine-focus sealed tube'
_diffrn_radiation_type MoK\a
_diffrn_radiation_wavelength 0.71073
_diffrn_reflns_av_R_equivalents 0.0190
_diffrn_reflns_av_sigmaI/netI 0.0379
_diffrn_reflns_limit_h_max 14
_diffrn_reflns_limit_h_min -14
_diffrn_reflns_limit_k_max 17
_diffrn_reflns_limit_k_min -16
_diffrn_reflns_limit_l_max 18
_diffrn_reflns_limit_l_min -13
_diffrn_reflns_number 14006
_diffrn_reflns_theta_full 25.00
_diffrn_reflns_theta_max 25.00
_diffrn_reflns_theta_min 1.75
_diffrn_standards_decay_% 0
_exptl_absorpt_coefficient_mu 1.288
_exptl_absorpt_correction_T_max 0.87
_exptl_absorpt_correction_T_min 0.60
_exptl_absorpt_correction_type SADABS
_exptl_crystal_colour 'dark green '
_exptl_crystal_density_diffrn 1.430
_exptl_crystal_density_method 'not measured'
_exptl_crystal_F_000 968
_exptl_crystal_size_max 0.4
_exptl_crystal_size_mid 0.4
_exptl_crystal_size_min 0.1
_refine_diff_density_max 0.876
_refine_diff_density_min -0.534
_refine_diff_density_rms 0.101
_refine_ls_extinction_method none
_refine_ls_goodness_of_fit_ref 1.049
_refine_ls_hydrogen_treatment mixed
_refine_ls_matrix_type full
_refine_ls_number_parameters 545
_refine_ls_number_reflns 8794
_refine_ls_number_restraints 0
_refine_ls_restrained_S_all 1.049
_refine_ls_R_factor_all 0.0626
_refine_ls_R_factor_gt 0.0447
_refine_ls_shift/su_max 0.423
_refine_ls_shift/su_mean 0.009
_refine_ls_structure_factor_coef Fsqd
_refine_ls_weighting_details 'calc w=1/[\s^2^(Fo^2^)+(0.0781P)^2^+2.8015P] where P=(Fo^2^+2Fc^2^)/3'
_refine_ls_weighting_scheme calc
_refine_ls_wR_factor_gt 0.1248
_refine_ls_wR_factor_ref 0.1393
_reflns_number_gt 6856
_reflns_number_total 8794
_reflns_threshold_expression 2sigma(I)
_cod_data_source_file ic030259t_06.cif
_cod_data_source_block (Et4N)4[Tp2Mo2Fe6S8(C4H5N2)4]3MeCN
_cod_depositor_comments
;
The following automatic conversions were performed:

'_chemical_melting_point' value ' not measured ' was changed to '?' -
the value is undefined or not given.

Automatic conversion script
Id: cif_fix_values 1569 2011-02-09 13:29:24Z adriana 
;
_cod_original_cell_volume 2514.5(11)
_cod_database_code 4310381

loop_
_symmetry_equiv_pos_as_xyz
'x, y, z'
'-x, -y, -z'

loop_
_atom_site_label
_atom_site_type_symbol
_atom_site_fract_x
_atom_site_fract_y
_atom_site_fract_z
_atom_site_U_iso_or_equiv
_atom_site_adp_type
_atom_site_occupancy
_atom_site_symmetry_multiplicity
_atom_site_calc_flag
_atom_site_refinement_flags
_atom_site_disorder_assembly
_atom_site_disorder_group
N18 N 1.007(3) 0.606(2) 0.379(2) 0.068(8) Uiso 0.17 1 d P . .
Mo1 Mo 0.44181(3) 0.21376(3) 0.19401(2) 0.03488(13) Uani 1 1 d . . .
Fe1 Fe 0.60504(6) 0.21925(5) 0.08960(5) 0.03984(18) Uani 1 1 d . . .
Fe2 Fe 0.46997(6) 0.05474(4) 0.07421(4) 0.03732(17) Uani 1 1 d . . .
Fe3 Fe 0.39169(6) 0.18940(4) 0.00755(4) 0.03930(18) Uani 1 1 d . . .
S1 S 0.60446(10) 0.13435(8) 0.19815(8) 0.0414(3) Uani 1 1 d . . .
S2 S 0.48448(10) 0.32952(8) 0.10950(8) 0.0408(3) Uani 1 1 d . . .
S3 S 0.29548(10) 0.10035(8) 0.08568(8) 0.0415(3) Uani 1 1 d . . .
S4 S 0.53489(13) 0.10557(8) -0.05300(8) 0.0486(3) Uani 1 1 d . . .
N1 N 0.3057(4) 0.2988(3) 0.2378(3) 0.0460(9) Uani 1 1 d . . .
N2 N 0.2984(4) 0.3276(3) 0.3270(3) 0.0552(11) Uani 1 1 d . . .
N3 N 0.5457(4) 0.3152(3) 0.3231(3) 0.0482(10) Uani 1 1 d . . .
N4 N 0.5014(4) 0.3394(3) 0.4000(3) 0.0567(11) Uani 1 1 d . . .
N5 N 0.3901(4) 0.1388(3) 0.2976(3) 0.0461(10) Uani 1 1 d . . .
N6 N 0.3649(4) 0.1876(3) 0.3771(3) 0.0537(11) Uani 1 1 d . . .
N7 N 0.3109(5) 0.1928(4) -0.1172(3) 0.0732(15) Uani 1 1 d . . .
N8 N 0.2543(7) 0.1369(7) -0.3707(5) 0.129(3) Uani 1 1 d . . .
N9 N 0.7556(4) 0.2707(4) 0.0625(4) 0.0683(14) Uani 1 1 d . . .
N11 N 0.5987(4) 0.3450(3) 0.7869(3) 0.0535(11) Uani 1 1 d . . .
N12 N 0.9730(4) 0.0780(3) 0.2348(4) 0.0652(13) Uani 1 1 d . . .
N13 N 0.8258(10) 0.1811(9) 0.5513(9) 0.175(5) Uani 1 1 d . . .
N16 N 1.021(4) 0.518(4) 0.434(3) 0.119(15) Uiso 0.17 1 d P . .
N17 N 1.024(4) 0.457(3) 0.499(3) 0.098(12) Uiso 0.17 1 d P . .
B1 B 0.3771(7) 0.2980(5) 0.4004(4) 0.0609(17) Uani 1 1 d . . .
H1 H 0.358(5) 0.322(4) 0.460(4) 0.073 Uiso 1 1 calc . . .
C1 C 0.2299(4) 0.3386(4) 0.1922(4) 0.0531(13) Uani 1 1 d . . .
H1A H 0.2156 0.3301 0.1294 0.064 Uiso 1 1 calc R . .
C2 C 0.1740(5) 0.3957(4) 0.2522(5) 0.0627(16) Uani 1 1 d . . .
H2 H 0.1181 0.4322 0.2376 0.075 Uiso 1 1 calc R . .
C3 C 0.2188(5) 0.3861(4) 0.3353(4) 0.0586(14) Uani 1 1 d . . .
H3 H 0.1983 0.4149 0.3895 0.070 Uiso 1 1 calc R . .
C4 C 0.6554(5) 0.3565(4) 0.3441(4) 0.0583(14) Uani 1 1 d . . .
H4 H 0.7062 0.3515 0.3041 0.070 Uiso 1 1 calc R . .
C5 C 0.6833(6) 0.4086(5) 0.4352(4) 0.0755(18) Uani 1 1 d . . .
H5 H 0.7539 0.4445 0.4669 0.091 Uiso 1 1 calc R . .
C6 C 0.5837(6) 0.3952(5) 0.4671(4) 0.0726(18) Uani 1 1 d . . .
H6 H 0.5746 0.4208 0.5262 0.087 Uiso 1 1 calc R . .
C7 C 0.3734(5) 0.0456(4) 0.2970(4) 0.0528(13) Uani 1 1 d . . .
H7 H 0.3852 -0.0036 0.2506 0.063 Uiso 1 1 calc R . .
C8 C 0.3358(6) 0.0319(5) 0.3752(4) 0.0675(16) Uani 1 1 d . . .
H8 H 0.3179 -0.0260 0.3911 0.081 Uiso 1 1 calc R . .
C9 C 0.3313(6) 0.1232(5) 0.4236(4) 0.0665(16) Uani 1 1 d . . .
H9 H 0.3087 0.1384 0.4795 0.080 Uiso 1 1 calc R . .
C10 C 0.2318(5) 0.2371(5) -0.1471(4) 0.0690(17) Uani 1 1 d . . .
C11 C 0.1840(8) 0.3002(6) -0.0702(5) 0.100(2) Uani 1 1 d . . .
H11A H 0.1318 0.2597 -0.0476 0.149 Uiso 1 1 calc R . .
H11B H 0.1442 0.3459 -0.0941 0.149 Uiso 1 1 calc R . .
H11C H 0.2463 0.3340 -0.0216 0.149 Uiso 1 1 calc R . .
C12 C 0.1803(7) 0.2409(6) -0.2311(5) 0.096(3) Uani 1 1 d . . .
H12A H 0.1915 0.3074 -0.2354 0.116 Uiso 1 1 calc R . .
H12B H 0.0984 0.2195 -0.2390 0.116 Uiso 1 1 calc R . .
C13 C 0.2259(8) 0.1786(8) -0.3097(6) 0.118(4) Uani 1 1 d . . .
C14 C 0.8274(5) 0.3521(7) 0.0907(6) 0.094(3) Uani 1 1 d . . .
C15 C 0.8016(8) 0.4281(6) 0.1646(7) 0.115(3) Uani 1 1 d . . .
C16 C 0.9346(8) 0.3583(10) 0.0462(8) 0.148(5) Uani 1 1 d . . .
C18 C 0.5534(6) 0.4226(5) 0.7466(4) 0.0764(19) Uani 1 1 d . . .
H18A H 0.5930 0.4846 0.7847 0.092 Uiso 1 1 calc R . .
H18B H 0.5739 0.4165 0.6872 0.092 Uiso 1 1 calc R . .
C19 C 0.4276(7) 0.4235(5) 0.7355(6) 0.105(3) Uani 1 1 d . . .
H19A H 0.3868 0.3650 0.6936 0.157 Uiso 1 1 calc R . .
H19B H 0.4096 0.4776 0.7123 0.157 Uiso 1 1 calc R . .
H19C H 0.4052 0.4285 0.7934 0.157 Uiso 1 1 calc R . .
C20 C 0.5801(6) 0.3561(4) 0.8841(4) 0.0725(17) Uani 1 1 d . . .
H20A H 0.4981 0.3480 0.8830 0.087 Uiso 1 1 calc R . .
H20B H 0.6091 0.3044 0.9071 0.087 Uiso 1 1 calc R . .
C21 C 0.6353(8) 0.4499(5) 0.9495(4) 0.088(2) Uani 1 1 d . . .
H21A H 0.7157 0.4614 0.9480 0.132 Uiso 1 1 calc R . .
H21B H 0.6260 0.4474 1.0099 0.132 Uiso 1 1 calc R . .
H21C H 0.5997 0.5011 0.9326 0.132 Uiso 1 1 calc R . .
C22 C 0.5313(7) 0.2446(5) 0.7380(5) 0.090(2) Uani 1 1 d . . .
H22A H 0.5617 0.1982 0.7685 0.108 Uiso 1 1 calc R . .
H22B H 0.4519 0.2436 0.7446 0.108 Uiso 1 1 calc R . .
C23 C 0.5336(9) 0.2126(7) 0.6400(6) 0.124(3) Uani 1 1 d . . .
H23A H 0.4892 0.2493 0.6068 0.186 Uiso 1 1 calc R . .
H23B H 0.5016 0.1455 0.6182 0.186 Uiso 1 1 calc R . .
H23C H 0.6115 0.2224 0.6314 0.186 Uiso 1 1 calc R . .
C24 C 0.7213(6) 0.3499(6) 0.7823(6) 0.089(2) Uani 1 1 d . . .
H24A H 0.7628 0.4108 0.8216 0.107 Uiso 1 1 calc R . .
H24B H 0.7296 0.3500 0.7205 0.107 Uiso 1 1 calc R . .
C25 C 0.7785(8) 0.2678(8) 0.8099(7) 0.129(4) Uani 1 1 d . . .
H25A H 0.7595 0.2593 0.8663 0.193 Uiso 1 1 calc R . .
H25B H 0.8603 0.2839 0.8173 0.193 Uiso 1 1 calc R . .
H25C H 0.7513 0.2092 0.7634 0.193 Uiso 1 1 calc R . .
C26 C 0.9110(7) 0.0311(6) 0.2937(6) 0.090(2) Uani 1 1 d . . .
H26A H 0.8433 0.0603 0.3019 0.108 Uiso 1 1 calc R . .
H26B H 0.8854 -0.0365 0.2635 0.108 Uiso 1 1 calc R . .
C27 C 0.9811(9) 0.0391(8) 0.3826(7) 0.133(4) Uani 1 1 d . . .
H27A H 1.0446 0.0052 0.3753 0.199 Uiso 1 1 calc R . .
H27B H 0.9355 0.0115 0.4193 0.199 Uiso 1 1 calc R . .
H27C H 1.0096 0.1058 0.4117 0.199 Uiso 1 1 calc R . .
C28 C 1.0795(5) 0.0360(5) 0.2181(5) 0.0739(18) Uani 1 1 d . . .
H28A H 1.1142 0.0674 0.1770 0.089 Uiso 1 1 calc R . .
H28B H 1.1341 0.0510 0.2754 0.089 Uiso 1 1 calc R . .
C29 C 1.0599(7) -0.0706(5) 0.1789(7) 0.108(3) Uani 1 1 d . . .
H29A H 1.0206 -0.1025 0.2167 0.162 Uiso 1 1 calc R . .
H29B H 1.1325 -0.0920 0.1764 0.162 Uiso 1 1 calc R . .
H29C H 1.0141 -0.0858 0.1186 0.162 Uiso 1 1 calc R . .
C30 C 0.8853(5) 0.0604(5) 0.1434(5) 0.0743(18) Uani 1 1 d . . .
H30A H 0.8612 -0.0085 0.1191 0.089 Uiso 1 1 calc R . .
H30B H 0.8180 0.0880 0.1559 0.089 Uiso 1 1 calc R . .
C31 C 0.9309(7) 0.1022(6) 0.0713(5) 0.088(2) Uani 1 1 d . . .
H31A H 0.9552 0.1704 0.0944 0.131 Uiso 1 1 calc R . .
H31B H 0.8713 0.0900 0.0181 0.131 Uiso 1 1 calc R . .
H31C H 0.9949 0.0726 0.0556 0.131 Uiso 1 1 calc R . .
C32 C 1.0108(5) 0.1858(4) 0.2731(4) 0.0602(14) Uani 1 1 d . . .
H32A H 1.0695 0.1961 0.3275 0.072 Uiso 1 1 calc R . .
H32B H 1.0461 0.2115 0.2289 0.072 Uiso 1 1 calc R . .
C33 C 0.9182(5) 0.2424(4) 0.2967(5) 0.0727(17) Uani 1 1 d . . .
H33A H 0.8604 0.2346 0.2432 0.109 Uiso 1 1 calc R . .
H33B H 0.9507 0.3093 0.3200 0.109 Uiso 1 1 calc R . .
H33C H 0.8842 0.2194 0.3421 0.109 Uiso 1 1 calc R . .
C34 C 0.7472(9) 0.1500(8) 0.4956(7) 0.104(3) Uani 1 1 d . . .
C35 C 0.6542(8) 0.1037(9) 0.4284(5) 0.124(4) Uani 1 1 d . . .
H35A H 0.6485 0.1362 0.3800 0.186 Uiso 1 1 calc R . .
H35B H 0.5854 0.1043 0.4531 0.186 Uiso 1 1 calc R . .
H35C H 0.6637 0.0383 0.4050 0.186 Uiso 1 1 calc R . .
C36 C 0.9778(16) 0.5755(14) 0.4331(13) 0.101(5) Uiso 0.50 1 d P . .
C37 C 0.9204(13) 0.6543(11) 0.4295(10) 0.081(4) Uiso 0.50 1 d P . .
C17 C 0.904(2) 0.490(2) 0.1726(17) 0.145(8) Uiso 0.50 1 d P . .
C171 C 0.972(2) 0.442(2) 0.0807(18) 0.146(8) Uiso 0.50 1 d P . .
N101 N 0.977(2) 0.564(2) 0.201(2) 0.205(10) Uiso 0.50 1 d P . .
N10 N 1.036(2) 0.527(2) 0.1097(19) 0.199(10) Uiso 0.50 1 d P . .

loop_
_atom_site_aniso_label
_atom_site_aniso_U_11
_atom_site_aniso_U_22
_atom_site_aniso_U_33
_atom_site_aniso_U_23
_atom_site_aniso_U_13
_atom_site_aniso_U_12
Mo1 0.0431(2) 0.0294(2) 0.0330(2) 0.00585(15) 0.00958(16) 0.00976(16)
Fe1 0.0450(4) 0.0337(3) 0.0473(4) 0.0167(3) 0.0152(3) 0.0105(3)
Fe2 0.0545(4) 0.0268(3) 0.0355(3) 0.0090(3) 0.0191(3) 0.0092(3)
Fe3 0.0500(4) 0.0311(3) 0.0363(4) 0.0102(3) 0.0066(3) 0.0037(3)
S1 0.0474(7) 0.0393(6) 0.0437(6) 0.0164(5) 0.0127(5) 0.0148(5)
S2 0.0504(7) 0.0271(5) 0.0447(6) 0.0088(5) 0.0078(5) 0.0084(5)
S3 0.0469(7) 0.0362(6) 0.0405(6) 0.0080(5) 0.0116(5) 0.0020(5)
S4 0.0815(9) 0.0293(6) 0.0445(7) 0.0136(5) 0.0311(6) 0.0124(6)
N1 0.056(3) 0.041(2) 0.043(2) 0.0078(18) 0.0148(19) 0.0132(19)
N2 0.071(3) 0.046(2) 0.050(3) 0.0010(19) 0.023(2) 0.019(2)
N3 0.055(3) 0.042(2) 0.041(2) 0.0033(18) 0.0001(19) 0.010(2)
N4 0.076(3) 0.050(3) 0.036(2) -0.0038(19) 0.006(2) 0.013(2)
N5 0.058(3) 0.047(2) 0.038(2) 0.0099(18) 0.0184(18) 0.014(2)
N6 0.066(3) 0.060(3) 0.038(2) 0.009(2) 0.020(2) 0.015(2)
N7 0.072(3) 0.074(3) 0.065(3) 0.032(3) -0.012(3) -0.013(3)
N8 0.124(6) 0.190(9) 0.067(5) 0.033(5) 0.031(4) -0.017(6)
N9 0.042(3) 0.086(4) 0.093(4) 0.057(3) 0.015(2) 0.006(3)
N11 0.062(3) 0.048(2) 0.051(3) 0.015(2) 0.009(2) 0.009(2)
N12 0.052(3) 0.057(3) 0.094(4) 0.023(3) 0.030(3) 0.008(2)
N13 0.145(10) 0.182(11) 0.180(11) 0.039(9) 0.024(8) -0.023(8)
B1 0.078(5) 0.062(4) 0.043(3) 0.001(3) 0.020(3) 0.021(4)
C1 0.049(3) 0.050(3) 0.067(3) 0.023(3) 0.017(3) 0.011(2)
C2 0.052(3) 0.051(3) 0.097(5) 0.022(3) 0.036(3) 0.022(3)
C3 0.064(4) 0.044(3) 0.071(4) 0.002(3) 0.030(3) 0.018(3)
C4 0.062(4) 0.043(3) 0.058(3) 0.003(2) -0.005(3) 0.008(3)
C5 0.081(5) 0.060(4) 0.065(4) -0.001(3) -0.013(3) 0.003(3)
C6 0.094(5) 0.066(4) 0.043(3) -0.006(3) -0.002(3) 0.013(4)
C7 0.065(3) 0.053(3) 0.049(3) 0.020(2) 0.019(3) 0.013(3)
C8 0.087(4) 0.071(4) 0.061(4) 0.036(3) 0.028(3) 0.022(3)
C9 0.081(4) 0.084(4) 0.044(3) 0.027(3) 0.025(3) 0.014(3)
C10 0.069(4) 0.067(4) 0.064(4) 0.034(3) -0.013(3) -0.014(3)
C11 0.120(7) 0.086(5) 0.084(5) 0.013(4) 0.001(5) 0.020(5)
C12 0.086(5) 0.118(6) 0.078(5) 0.059(5) -0.019(4) -0.024(5)
C13 0.111(7) 0.168(9) 0.056(5) 0.051(6) -0.008(4) -0.057(6)
C14 0.044(4) 0.153(8) 0.100(6) 0.090(6) -0.009(3) -0.012(4)
C15 0.127(8) 0.085(6) 0.106(7) 0.044(5) -0.036(6) -0.041(5)
C16 0.087(6) 0.199(12) 0.139(9) 0.084(9) -0.024(6) -0.064(7)
C18 0.107(6) 0.064(4) 0.058(4) 0.022(3) 0.009(3) 0.012(4)
C19 0.094(6) 0.064(4) 0.128(7) 0.000(4) -0.035(5) 0.026(4)
C20 0.099(5) 0.063(4) 0.069(4) 0.033(3) 0.030(4) 0.017(3)
C21 0.150(7) 0.057(4) 0.060(4) 0.017(3) 0.009(4) 0.032(4)
C22 0.100(6) 0.054(4) 0.098(6) -0.004(4) 0.001(4) 0.010(4)
C23 0.149(9) 0.103(7) 0.096(7) -0.005(5) -0.002(6) 0.024(6)
C24 0.072(5) 0.090(5) 0.109(6) 0.027(4) 0.025(4) 0.012(4)
C25 0.103(7) 0.143(9) 0.133(8) 0.019(7) -0.006(6) 0.053(6)
C26 0.084(5) 0.091(5) 0.118(7) 0.051(5) 0.050(5) 0.014(4)
C27 0.133(8) 0.170(10) 0.126(8) 0.069(8) 0.067(7) 0.023(7)
C28 0.060(4) 0.077(4) 0.104(5) 0.039(4) 0.036(4) 0.027(3)
C29 0.105(6) 0.075(5) 0.173(9) 0.043(5) 0.073(6) 0.041(5)
C30 0.048(3) 0.062(4) 0.099(5) -0.003(3) 0.007(3) 0.005(3)
C31 0.084(5) 0.093(5) 0.079(5) 0.013(4) 0.006(4) 0.018(4)
C32 0.049(3) 0.058(3) 0.064(4) 0.010(3) 0.003(3) -0.007(3)
C33 0.065(4) 0.056(4) 0.085(5) 0.002(3) 0.005(3) 0.007(3)
C34 0.103(7) 0.127(8) 0.103(7) 0.060(6) 0.038(6) 0.013(6)
C35 0.106(7) 0.215(12) 0.065(5) 0.057(6) 0.015(5) 0.036(7)

loop_
_atom_type_symbol
_atom_type_description
_atom_type_scat_dispersion_real
_atom_type_scat_dispersion_imag
_atom_type_scat_source
C C 0.0033 0.0016 'International Tables Vol C Tables 4.2.6.8 and 6.1.1.4'
H H 0.0000 0.0000 'International Tables Vol C Tables 4.2.6.8 and 6.1.1.4'
B B 0.0013 0.0007 'International Tables Vol C Tables 4.2.6.8 and 6.1.1.4'
N N 0.0061 0.0033 'International Tables Vol C Tables 4.2.6.8 and 6.1.1.4'
S S 0.1246 0.1234 'International Tables Vol C Tables 4.2.6.8 and 6.1.1.4'
Fe Fe 0.3463 0.8444 'International Tables Vol C Tables 4.2.6.8 and 6.1.1.4'
Mo Mo -1.6832 0.6857 'International Tables Vol C Tables 4.2.6.8 and 6.1.1.4'

loop_
_geom_angle_atom_site_label_1
_geom_angle_atom_site_label_2
_geom_angle_atom_site_label_3
_geom_angle
_geom_angle_site_symmetry_1
_geom_angle_site_symmetry_3
_geom_angle_publ_flag
C36 N18 C37 62.2(19) . . ?
C36 N18 N16 37(2) . . ?
C37 N18 N16 99(3) . . ?
N5 Mo1 N1 80.35(15) . . ?
N5 Mo1 N3 79.52(16) . . ?
N1 Mo1 N3 80.49(15) . . ?
N5 Mo1 S1 87.53(11) . . ?
N1 Mo1 S1 161.97(11) . . ?
N3 Mo1 S1 84.24(11) . . ?
N5 Mo1 S3 86.65(12) . . ?
N1 Mo1 S3 88.85(11) . . ?
N3 Mo1 S3 163.74(12) . . ?
S1 Mo1 S3 103.81(5) . . ?
N5 Mo1 S2 164.84(11) . . ?
N1 Mo1 S2 86.74(11) . . ?
N3 Mo1 S2 90.60(11) . . ?
S1 Mo1 S2 103.02(4) . . ?
S3 Mo1 S2 101.08(5) . . ?
N5 Mo1 Fe2 96.57(10) . . ?
N1 Mo1 Fe2 141.89(11) . . ?
N3 Mo1 Fe2 136.72(11) . . ?
S1 Mo1 Fe2 52.48(4) . . ?
S3 Mo1 Fe2 53.06(4) . . ?
S2 Mo1 Fe2 98.50(4) . . ?
N5 Mo1 Fe1 139.86(11) . . ?
N1 Mo1 Fe1 139.18(10) . . ?
N3 Mo1 Fe1 97.66(12) . . ?
S1 Mo1 Fe1 52.50(3) . . ?
S3 Mo1 Fe1 98.43(4) . . ?
S2 Mo1 Fe1 52.44(3) . . ?
Fe2 Mo1 Fe1 58.33(2) . . ?
N5 Mo1 Fe3 138.22(11) . . ?
N1 Mo1 Fe3 101.31(10) . . ?
N3 Mo1 Fe3 142.22(11) . . ?
S1 Mo1 Fe3 96.63(3) . . ?
S3 Mo1 Fe3 51.92(3) . . ?
S2 Mo1 Fe3 52.25(3) . . ?
Fe2 Mo1 Fe3 56.63(2) . . ?
Fe1 Mo1 Fe3 56.44(3) . . ?
N9 Fe1 S1 119.08(14) . . ?
N9 Fe1 S2 113.95(16) . . ?
S1 Fe1 S2 109.80(5) . . ?
N9 Fe1 S4 97.04(18) . . ?
S1 Fe1 S4 106.38(5) . . ?
S2 Fe1 S4 109.19(5) . . ?
N9 Fe1 Fe3 135.33(14) . . ?
S1 Fe1 Fe3 104.04(4) . . ?
S2 Fe1 Fe3 55.66(4) . . ?
S4 Fe1 Fe3 57.64(4) . . ?
N9 Fe1 Fe2 141.05(17) . . ?
S1 Fe1 Fe2 54.12(4) . . ?
S2 Fe1 Fe2 102.98(4) . . ?
S4 Fe1 Fe2 57.79(3) . . ?
Fe3 Fe1 Fe2 59.28(3) . . ?
N9 Fe1 Mo1 154.22(18) . . ?
S1 Fe1 Mo1 55.83(3) . . ?
S2 Fe1 Mo1 56.14(3) . . ?
S4 Fe1 Mo1 108.67(4) . . ?
Fe3 Fe1 Mo1 62.51(3) . . ?
Fe2 Fe1 Mo1 60.34(2) . . ?
S4 Fe2 S1 110.01(5) 2_655 . ?
S4 Fe2 S3 113.02(5) 2_655 . ?
S1 Fe2 S3 110.69(5) . . ?
S4 Fe2 S4 109.15(4) 2_655 . ?
S1 Fe2 S4 104.96(5) . . ?
S3 Fe2 S4 108.69(5) . . ?
S4 Fe2 Fe3 145.22(5) 2_655 . ?
S1 Fe2 Fe3 104.60(4) . . ?
S3 Fe2 Fe3 55.23(4) . . ?
S4 Fe2 Fe3 57.06(4) . . ?
S4 Fe2 Fe1 143.72(5) 2_655 . ?
S1 Fe2 Fe1 54.65(4) . . ?
S3 Fe2 Fe1 103.26(4) . . ?
S4 Fe2 Fe1 55.70(4) . . ?
Fe3 Fe2 Fe1 59.43(3) . . ?
S4 Fe2 Mo1 142.96(4) 2_655 . ?
S1 Fe2 Mo1 56.38(3) . . ?
S3 Fe2 Mo1 56.27(3) . . ?
S4 Fe2 Mo1 107.77(4) . . ?
Fe3 Fe2 Mo1 62.92(3) . . ?
Fe1 Fe2 Mo1 61.33(3) . . ?
S4 Fe2 Fe2 57.71(4) 2_655 2_655 ?
S1 Fe2 Fe2 120.95(5) . 2_655 ?
S3 Fe2 Fe2 127.61(5) . 2_655 ?
S4 Fe2 Fe2 51.43(4) . 2_655 ?
Fe3 Fe2 Fe2 101.14(4) . 2_655 ?
Fe1 Fe2 Fe2 99.37(4) . 2_655 ?
Mo1 Fe2 Fe2 159.01(4) . 2_655 ?
N7 Fe3 S3 117.56(15) . . ?
N7 Fe3 S2 120.01(15) . . ?
S3 Fe3 S2 107.28(5) . . ?
N7 Fe3 S4 92.41(18) . . ?
S3 Fe3 S4 110.13(5) . . ?
S2 Fe3 S4 107.86(5) . . ?
N7 Fe3 Fe2 133.31(17) . . ?
S3 Fe3 Fe2 55.56(4) . . ?
S2 Fe3 Fe2 104.22(4) . . ?
S4 Fe3 Fe2 58.27(3) . . ?
N7 Fe3 Fe1 134.51(16) . . ?
S3 Fe3 Fe1 105.04(4) . . ?
S2 Fe3 Fe1 55.17(4) . . ?
S4 Fe3 Fe1 56.70(4) . . ?
Fe2 Fe3 Fe1 61.29(3) . . ?
N7 Fe3 Mo1 160.84(18) . . ?
S3 Fe3 Mo1 55.32(4) . . ?
S2 Fe3 Mo1 55.43(3) . . ?
S4 Fe3 Mo1 106.73(4) . . ?
Fe2 Fe3 Mo1 60.45(2) . . ?
Fe1 Fe3 Mo1 61.05(2) . . ?
Fe2 S1 Fe1 71.23(4) . . ?
Fe2 S1 Mo1 71.14(4) . . ?
Fe1 S1 Mo1 71.67(4) . . ?
Fe1 S2 Fe3 69.17(4) . . ?
Fe1 S2 Mo1 71.41(4) . . ?
Fe3 S2 Mo1 72.32(4) . . ?
Fe3 S3 Fe2 69.21(4) . . ?
Fe3 S3 Mo1 72.76(4) . . ?
Fe2 S3 Mo1 70.67(4) . . ?
Fe2 S4 Fe1 123.99(6) 2_655 . ?
Fe2 S4 Fe3 123.51(6) 2_655 . ?
Fe1 S4 Fe3 65.66(4) . . ?
Fe2 S4 Fe2 70.85(4) 2_655 . ?
Fe1 S4 Fe2 66.52(4) . . ?
Fe3 S4 Fe2 64.67(4) . . ?
C1 N1 N2 106.4(4) . . ?
C1 N1 Mo1 131.7(3) . . ?
N2 N1 Mo1 121.6(3) . . ?
C3 N2 N1 109.5(5) . . ?
C3 N2 B1 129.4(5) . . ?
N1 N2 B1 121.0(4) . . ?
C4 N3 N4 106.9(4) . . ?
C4 N3 Mo1 130.9(4) . . ?
N4 N3 Mo1 122.0(3) . . ?
C6 N4 N3 109.1(5) . . ?
C6 N4 B1 130.6(5) . . ?
N3 N4 B1 120.2(4) . . ?
C7 N5 N6 106.8(4) . . ?
C7 N5 Mo1 131.0(3) . . ?
N6 N5 Mo1 122.2(3) . . ?
C9 N6 N5 108.7(4) . . ?
C9 N6 B1 130.9(5) . . ?
N5 N6 B1 120.4(4) . . ?
C10 N7 Fe3 134.6(5) . . ?
C14 N9 Fe1 135.4(6) . . ?
C24 N11 C18 108.4(5) . . ?
C24 N11 C20 111.6(5) . . ?
C18 N11 C20 111.0(5) . . ?
C24 N11 C22 110.9(5) . . ?
C18 N11 C22 112.0(5) . . ?
C20 N11 C22 103.0(5) . . ?
C26 N12 C28 112.4(5) . . ?
C26 N12 C32 113.5(5) . . ?
C28 N12 C32 106.8(4) . . ?
C26 N12 C30 105.1(5) . . ?
C28 N12 C30 110.3(5) . . ?
C32 N12 C30 108.8(5) . . ?
C36 N16 N17 65(4) . 2_766 ?
C36 N16 N17 127(5) . . ?
N17 N16 N17 63(4) 2_766 . ?
C36 N16 N18 39(2) . . ?
N17 N16 N18 103(4) 2_766 . ?
N17 N16 N18 166(5) . . ?
C36 N17 N16 49(3) 2_766 2_766 ?
C36 N17 N17 116(5) 2_766 2_766 ?
N16 N17 N17 67(4) 2_766 2_766 ?
C36 N17 N16 166(4) 2_766 . ?
N16 N17 N16 117(4) 2_766 . ?
N17 N17 N16 51(3) 2_766 . ?
N2 B1 N4 108.2(5) . . ?
N2 B1 N6 109.0(5) . . ?
N4 B1 N6 108.1(5) . . ?
N1 C1 C2 110.3(5) . . ?
C3 C2 C1 105.0(5) . . ?
C2 C3 N2 108.8(5) . . ?
N3 C4 C5 110.1(6) . . ?
C6 C5 C4 104.6(6) . . ?
N4 C6 C5 109.3(6) . . ?
N5 C7 C8 110.8(5) . . ?
C9 C8 C7 104.3(5) . . ?
N6 C9 C8 109.3(5) . . ?
N7 C10 C12 134.1(8) . . ?
N7 C10 C11 113.5(6) . . ?
C12 C10 C11 112.5(7) . . ?
C10 C12 C13 113.9(8) . . ?
N8 C13 C12 174.8(11) . . ?
N9 C14 C15 117.7(6) . . ?
N9 C14 C16 116.0(10) . . ?
C15 C14 C16 126.3(9) . . ?
C17 C15 C14 93.7(13) . . ?
C171 C16 C14 97.3(19) . . ?
C19 C18 N11 117.1(6) . . ?
C21 C20 N11 115.6(5) . . ?
C23 C22 N11 115.7(7) . . ?
N11 C24 C25 115.5(7) . . ?
C27 C26 N12 112.8(7) . . ?
C29 C28 N12 115.1(6) . . ?
C31 C30 N12 114.6(5) . . ?
C33 C32 N12 116.0(5) . . ?
N13 C34 C35 174.5(13) . . ?
N16 C36 N18 104(4) . . ?
N16 C36 N17 66(3) . 2_766 ?
N18 C36 N17 163(3) . 2_766 ?
N16 C36 C37 178(4) . . ?
N18 C36 C37 74(2) . . ?
N17 C36 C37 116(3) 2_766 . ?
C36 C37 N18 43.8(13) . . ?
N101 C17 C15 158(3) . . ?
C16 C171 N10 165(3) . . ?

loop_
_geom_bond_atom_site_label_1
_geom_bond_atom_site_label_2
_geom_bond_distance
_geom_bond_site_symmetry_2
_geom_bond_publ_flag
Mo1 N5 2.236(4) . ?
Mo1 N1 2.255(4) . ?
Mo1 N3 2.256(4) . ?
Mo1 S1 2.3746(13) . ?
Mo1 S3 2.3782(13) . ?
Mo1 S2 2.3869(12) . ?
Mo1 Fe2 2.6984(9) . ?
Mo1 Fe1 2.7244(9) . ?
Mo1 Fe3 2.7620(10) . ?
Fe1 N9 2.004(4) . ?
Fe1 S1 2.2768(13) . ?
Fe1 S2 2.2786(13) . ?
Fe1 S4 2.3803(15) . ?
Fe1 Fe3 2.5946(11) . ?
Fe1 Fe2 2.6429(10) . ?
Fe2 S4 2.2548(14) 2_655 ?
Fe2 S1 2.2616(15) . ?
Fe2 S3 2.2854(15) . ?
Fe2 S4 2.4380(13) . ?
Fe2 Fe3 2.5907(10) . ?
Fe2 Fe2 2.7243(13) 2_655 ?
Fe3 N7 2.015(5) . ?
Fe3 S3 2.2762(13) . ?
Fe3 S2 2.2921(14) . ?
Fe3 S4 2.4055(15) . ?
S4 Fe2 2.2548(14) 2_655 ?
N1 C1 1.319(6) . ?
N1 N2 1.361(6) . ?
N2 C3 1.349(7) . ?
N2 B1 1.519(9) . ?
N3 C4 1.329(7) . ?
N3 N4 1.365(6) . ?
N4 C6 1.336(7) . ?
N4 B1 1.534(9) . ?
N5 C7 1.332(6) . ?
N5 N6 1.366(5) . ?
N6 C9 1.352(7) . ?
N6 B1 1.537(8) . ?
N7 C10 1.284(8) . ?
N8 C13 1.123(12) . ?
N9 C14 1.309(10) . ?
N11 C24 1.473(8) . ?
N11 C18 1.508(7) . ?
N11 C20 1.522(7) . ?
N11 C22 1.532(8) . ?
N12 C26 1.481(8) . ?
N12 C28 1.510(7) . ?
N12 C32 1.518(7) . ?
N12 C30 1.560(8) . ?
N13 C34 1.133(13) . ?
N16 C36 1.03(5) . ?
N18 C36 1.10(3) . ?
N18 C37 1.53(3) . ?
N18 N16 1.68(6) . ?
N16 N17 1.24(6) 2_766 ?
N16 N17 1.47(6) . ?
N17 C36 1.23(4) 2_766 ?
N17 N16 1.24(6) 2_766 ?
N17 N17 1.42(8) 2_766 ?
C1 C2 1.404(7) . ?
C2 C3 1.346(9) . ?
C4 C5 1.398(8) . ?
C5 C6 1.369(10) . ?
C7 C8 1.394(7) . ?
C8 C9 1.374(9) . ?
C10 C12 1.353(8) . ?
C10 C11 1.556(10) . ?
C12 C13 1.554(14) . ?
C14 C15 1.494(13) . ?
C14 C16 1.550(13) . ?
C15 C17 1.40(3) . ?
C16 C171 1.20(3) . ?
C18 C19 1.489(10) . ?
C20 C21 1.497(9) . ?
C22 C23 1.479(11) . ?
C24 C25 1.541(11) . ?
C26 C27 1.454(12) . ?
C28 C29 1.496(10) . ?
C30 C31 1.516(10) . ?
C32 C33 1.499(8) . ?
C34 C35 1.374(13) . ?
C36 N17 1.23(4) 2_766 ?
C36 C37 1.41(2) . ?
C17 N101 1.24(3) . ?
C171 N10 1.30(3) . ?
